data_7210033
loop_
_publ_author_name
'Eberhard, Jens'
'Stoll, Ion'
'Brockhinke, Regina'
'Neumann, Beate'
'Stammler, Hans-Georg'
'Riefer, Arthur'
'Rauls, Eva'
'Schmidt, Wolf Gero'
'Mattay, Jochen'

_publ_section_title
;
 Structural variety of 5-fluoroarene-2-aminopyrimidine in comparison to
 2-aminopyrimidine silver(i) coordination polymers: progress report and
 overview
;
_journal_issue 21
_journal_name_full CrystEngComm
_journal_page_first 4225
_journal_paper_doi 10.1039/c2ce26388b
_journal_volume 15
_journal_year 2013
_chemical_formula_moiety 'C12 H10 Ag F4 N5 O3'
_chemical_formula_sum 'C12 H10 Ag F4 N5 O3'
_chemical_formula_weight 456.12
_chemical_name_systematic ?
_space_group_IT_number 15
_symmetry_cell_setting monoclinic
_symmetry_space_group_name_Hall '-C 2yc'
_symmetry_space_group_name_H-M 'C 1 2/c 1'
_atom_sites_solution_hydrogens geom
_atom_sites_solution_primary direct
_atom_sites_solution_secondary difmap
_audit_creation_method SHELXL-97
_cell_angle_alpha 90.00
_cell_angle_beta 102.043(3)
_cell_angle_gamma 90.00
_cell_formula_units_Z 8
_cell_length_a 7.8308(3)
_cell_length_b 31.6394(14)
_cell_length_c 12.6258(5)
_cell_measurement_reflns_used 40920
_cell_measurement_temperature 220(2)
_cell_measurement_theta_max 27.485
_cell_measurement_theta_min 2.910
_cell_volume 3059.3(2)
_computing_cell_refinement 'HKL Scalepack (Otwinowski & Minor 1997)'
_computing_data_collection 'Collect, Bruker AXS, 2004'
_computing_data_reduction 'Denzo and Scalepack (Otwinowski & Minor, 1997)'
_computing_molecular_graphics 'SHELXTL-PLUS (1990)'
_computing_publication_material 'SHELXL-97 (Sheldrick, 1997)'
_computing_structure_refinement 'SHELXL-97 (Sheldrick, 1997)'
_computing_structure_solution 'SHELXS-97 (Sheldrick, 1990)'
_diffrn_ambient_temperature 220(2)
_diffrn_measured_fraction_theta_full 0.995
_diffrn_measured_fraction_theta_max 0.995
_diffrn_measurement_device_type KappaCCD
_diffrn_measurement_method CCD
_diffrn_radiation_monochromator graphite
_diffrn_radiation_source 'fine-focus sealed tube'
_diffrn_radiation_type MoK\a
_diffrn_radiation_wavelength 0.71073
_diffrn_reflns_av_R_equivalents 0.059
_diffrn_reflns_av_sigmaI/netI 0.0391
_diffrn_reflns_limit_h_max 10
_diffrn_reflns_limit_h_min -10
_diffrn_reflns_limit_k_max 40
_diffrn_reflns_limit_k_min -40
_diffrn_reflns_limit_l_max 16
_diffrn_reflns_limit_l_min -16
_diffrn_reflns_number 34698
_diffrn_reflns_theta_full 27.42
_diffrn_reflns_theta_max 27.42
_diffrn_reflns_theta_min 3.06
_exptl_absorpt_coefficient_mu 1.387
_exptl_absorpt_correction_T_max 0.9596
_exptl_absorpt_correction_T_min 0.8295
_exptl_absorpt_correction_type multi-scan
_exptl_absorpt_process_details 'Denzo and Scalepack (Otwinowski & Minor, 1997)'
_exptl_crystal_colour yellow
_exptl_crystal_density_diffrn 1.981
_exptl_crystal_density_method 'not measured'
_exptl_crystal_description fragment
_exptl_crystal_F_000 1792
_exptl_crystal_size_max 0.14
_exptl_crystal_size_mid 0.14
_exptl_crystal_size_min 0.03
_refine_diff_density_max 0.497
_refine_diff_density_min -0.483
_refine_diff_density_rms 0.082
_refine_ls_extinction_method none
_refine_ls_goodness_of_fit_ref 0.992
_refine_ls_hydrogen_treatment mixed
_refine_ls_matrix_type full
_refine_ls_number_parameters 236
_refine_ls_number_reflns 3478
_refine_ls_number_restraints 0
_refine_ls_restrained_S_all 0.992
_refine_ls_R_factor_all 0.0613
_refine_ls_R_factor_gt 0.0336
_refine_ls_shift/su_max 0.001
_refine_ls_shift/su_mean 0.000
_refine_ls_structure_factor_coef Fsqd
_refine_ls_weighting_details 'calc w=1/[\s^2^(Fo^2^)+(0.0463P)^2^+0.0000P] where P=(Fo^2^+2Fc^2^)/3'
_refine_ls_weighting_scheme calc
_refine_ls_wR_factor_gt 0.0792
_refine_ls_wR_factor_ref 0.0876
_reflns_number_gt 2347
_reflns_number_total 3478
_reflns_threshold_expression >2sigma(I)
_cod_data_source_file c2ce26388b.txt
_cod_data_source_block compound11b
_cod_depositor_comments
;
The following automatic conversions were performed:

'_symmetry_cell_setting' value 'Monoclinic' changed to 'monoclinic'
according to /home/saulius/struct/CIF-dictionaries/cif_core.dic
dictionary named 'cif_core.dic' version 2.4.2 from 2011-04-26.

Automatic conversion script
Id: cif_fix_values 1891 2012-01-12 08:04:46Z andrius 
;
_cod_original_sg_symbol_H-M 'C 2/c'
_cod_database_code 7210033

loop_
_symmetry_equiv_pos_as_xyz
'x, y, z'
'-x, y, -z+1/2'
'x+1/2, y+1/2, z'
'-x+1/2, y+1/2, -z+1/2'
'-x, -y, -z'
'x, -y, z-1/2'
'-x+1/2, -y+1/2, -z'
'x+1/2, -y+1/2, z-1/2'

loop_
_atom_site_label
_atom_site_type_symbol
_atom_site_fract_x
_atom_site_fract_y
_atom_site_fract_z
_atom_site_U_iso_or_equiv
_atom_site_adp_type
_atom_site_occupancy
_atom_site_symmetry_multiplicity
_atom_site_calc_flag
_atom_site_refinement_flags
Ag1 Ag 0.26428(3) 0.497196(7) 0.538016(17) 0.04828(12) Uani 1 1 d .
F1 F 0.0669(2) 0.35251(6) 0.12419(13) 0.0557(5) Uani 1 1 d .
F2 F 0.0606(3) 0.26960(6) 0.12725(15) 0.0636(5) Uani 1 1 d .
F3 F 0.5226(3) 0.27051(5) 0.43800(14) 0.0610(5) Uani 1 1 d .
F4 F 0.5120(2) 0.35325(5) 0.44031(13) 0.0532(4) Uani 1 1 d .
O1 O -0.0094(4) 0.45889(9) 0.5556(3) 0.1051(11) Uani 1 1 d .
O2 O 0.1590(5) 0.40836(9) 0.6125(2) 0.0872(9) Uani 1 1 d .
O3 O -0.1277(5) 0.40275(9) 0.5850(3) 0.1126(12) Uani 1 1 d .
N1 N 0.2929(3) 0.46795(8) 0.38422(18) 0.0430(6) Uani 1 1 d .
N2 N 0.3027(4) 0.53157(10) 0.2957(2) 0.0546(8) Uani 1 1 d .
H2N1 H 0.268(4) 0.5430(10) 0.348(3) 0.051(10) Uiso 1 1 d .
H2N2 H 0.284(5) 0.5459(14) 0.240(3) 0.075(13) Uiso 1 1 d .
N3 N 0.2893(3) 0.47003(7) 0.19475(18) 0.0415(6) Uani 1 1 d .
N4 N 0.2903(4) 0.22185(9) 0.2876(2) 0.0655(9) Uani 1 1 d .
N5 N 0.0055(5) 0.42202(9) 0.5857(2) 0.0629(8) Uani 1 1 d .
C1 C 0.2937(4) 0.48941(11) 0.2917(2) 0.0426(7) Uani 1 1 d .
C2 C 0.2855(4) 0.42780(9) 0.1934(2) 0.0409(7) Uani 1 1 d .
H2A H 0.2816 0.4140 0.1271 0.049 Uiso 1 1 calc R
C3 C 0.2869(4) 0.40334(9) 0.2845(2) 0.0406(7) Uani 1 1 d .
C4 C 0.2875(4) 0.42579(9) 0.3791(2) 0.0426(7) Uani 1 1 d .
H4 H 0.2840 0.4106 0.4426 0.051 Uiso 1 1 calc R
C5 C 0.2868(4) 0.35670(9) 0.2827(2) 0.0406(7) Uani 1 1 d .
C6 C 0.1832(4) 0.33262(10) 0.2036(2) 0.0466(8) Uani 1 1 d .
C7 C 0.1807(4) 0.28908(11) 0.2042(2) 0.0493(8) Uani 1 1 d .
C8 C 0.2887(4) 0.26528(11) 0.2841(2) 0.0488(8) Uani 1 1 d .
C9 C 0.3999(4) 0.28970(10) 0.3615(2) 0.0472(8) Uani 1 1 d .
C10 C 0.3960(4) 0.33303(9) 0.3624(2) 0.0432(7) Uani 1 1 d .
C11 C 0.2490(5) 0.19598(12) 0.1912(3) 0.0726(11) Uani 1 1 d .
H11A H 0.1263 0.1884 0.1772 0.109 Uiso 1 1 calc R
H11B H 0.3196 0.1705 0.2017 0.109 Uiso 1 1 calc R
H11C H 0.2732 0.2117 0.1300 0.109 Uiso 1 1 calc R
C12 C 0.3037(5) 0.19942(11) 0.3894(3) 0.0732(11) Uani 1 1 d .
H12A H 0.4188 0.1869 0.4105 0.110 Uiso 1 1 calc R
H12B H 0.2158 0.1774 0.3808 0.110 Uiso 1 1 calc R
H12C H 0.2853 0.2190 0.4450 0.110 Uiso 1 1 calc R

loop_
_atom_site_aniso_label
_atom_site_aniso_U_11
_atom_site_aniso_U_22
_atom_site_aniso_U_33
_atom_site_aniso_U_23
_atom_site_aniso_U_13
_atom_site_aniso_U_12
Ag1 0.0719(2) 0.04832(18) 0.02615(14) -0.00669(9) 0.01372(12) 0.00009(11)
F1 0.0677(11) 0.0545(11) 0.0405(10) 0.0031(8) 0.0012(9) 0.0063(9)
F2 0.0792(13) 0.0549(11) 0.0506(11) -0.0152(9) -0.0006(10) -0.0036(10)
F3 0.0856(13) 0.0482(10) 0.0439(11) 0.0103(8) 0.0018(10) 0.0087(10)
F4 0.0727(12) 0.0474(10) 0.0345(10) 0.0005(8) 0.0000(8) -0.0045(9)
O1 0.0788(19) 0.073(2) 0.161(3) 0.064(2) 0.0211(19) 0.0080(15)
O2 0.127(3) 0.0699(18) 0.0609(18) -0.0018(13) 0.0112(17) 0.0367(18)
O3 0.167(3) 0.083(2) 0.111(3) -0.0336(19) 0.084(2) -0.058(2)
N1 0.0637(17) 0.0402(14) 0.0269(13) -0.0005(10) 0.0131(12) 0.0041(11)
N2 0.092(2) 0.0434(17) 0.0315(16) 0.0010(13) 0.0194(16) 0.0026(15)
N3 0.0607(16) 0.0416(14) 0.0238(12) 0.0032(10) 0.0124(11) 0.0022(12)
N4 0.107(3) 0.0387(16) 0.0510(19) -0.0038(13) 0.0167(18) 0.0013(14)
N5 0.098(3) 0.0479(18) 0.0486(18) -0.0028(14) 0.0281(18) -0.0026(18)
C1 0.0535(19) 0.0429(18) 0.0321(17) 0.0006(13) 0.0107(14) 0.0034(14)
C2 0.0561(18) 0.0422(17) 0.0266(14) -0.0031(12) 0.0139(13) 0.0034(14)
C3 0.0534(18) 0.0396(16) 0.0306(15) 0.0026(12) 0.0129(14) 0.0010(13)
C4 0.0630(19) 0.0408(17) 0.0267(15) 0.0009(12) 0.0155(14) 0.0027(14)
C5 0.0571(18) 0.0379(16) 0.0279(15) -0.0001(12) 0.0117(13) 0.0010(13)
C6 0.061(2) 0.0484(19) 0.0304(16) 0.0027(13) 0.0105(15) 0.0067(15)
C7 0.064(2) 0.0500(19) 0.0330(18) -0.0083(14) 0.0082(15) -0.0052(16)
C8 0.068(2) 0.0437(18) 0.0372(18) 0.0005(14) 0.0171(16) 0.0026(16)
C9 0.069(2) 0.0417(17) 0.0314(16) 0.0050(13) 0.0111(15) 0.0031(15)
C10 0.061(2) 0.0426(17) 0.0268(15) -0.0014(13) 0.0121(14) -0.0007(14)
C11 0.096(3) 0.049(2) 0.070(3) -0.0179(19) 0.013(2) -0.0028(19)
C12 0.100(3) 0.045(2) 0.073(3) 0.0113(18) 0.014(2) -0.0057(19)

loop_
_atom_type_symbol
_atom_type_description
_atom_type_scat_dispersion_real
_atom_type_scat_dispersion_imag
_atom_type_scat_source
C C 0.0033 0.0016 'International Tables Vol C Tables 4.2.6.8 and 6.1.1.4'
H H 0.0000 0.0000 'International Tables Vol C Tables 4.2.6.8 and 6.1.1.4'
Ag Ag -0.8971 1.1015 'International Tables Vol C Tables 4.2.6.8 and 6.1.1.4'
F F 0.0171 0.0103 'International Tables Vol C Tables 4.2.6.8 and 6.1.1.4'
N N 0.0061 0.0033 'International Tables Vol C Tables 4.2.6.8 and 6.1.1.4'
O O 0.0106 0.0060 'International Tables Vol C Tables 4.2.6.8 and 6.1.1.4'

loop_
_geom_angle_atom_site_label_1
_geom_angle_atom_site_label_2
_geom_angle_atom_site_label_3
_geom_angle
_geom_angle_site_symmetry_1
_geom_angle_site_symmetry_3
N1 Ag1 N3 168.85(9) . 6_566
N1 Ag1 O1 96.94(12) . .
N3 Ag1 O1 93.74(11) 6_566 .
N1 Ag1 O1 91.97(12) . 5_566
N3 Ag1 O1 94.31(12) 6_566 5_566
O1 Ag1 O1 72.55(10) . 5_566
N5 O1 Ag1 117.4(2) . .
N5 O1 Ag1 133.3(3) . 5_566
Ag1 O1 Ag1 107.45(10) . 5_566
C4 N1 C1 117.7(2) . .
C4 N1 Ag1 117.00(18) . .
C1 N1 Ag1 124.7(2) . .
C1 N2 H2N1 116(2) . .
C1 N2 H2N2 121(3) . .
H2N1 N2 H2N2 114(4) . .
C2 N3 C1 117.2(3) . .
C2 N3 Ag1 117.46(19) . 6_565
C1 N3 Ag1 125.1(2) . 6_565
C8 N4 C11 122.6(3) . .
C8 N4 C12 121.0(3) . .
C11 N4 C12 115.5(3) . .
O3 N5 O1 117.0(4) . .
O3 N5 O2 127.3(4) . .
O1 N5 O2 115.8(3) . .
N2 C1 N1 118.6(3) . .
N2 C1 N3 118.3(3) . .
N1 C1 N3 123.1(3) . .
N3 C2 C3 123.5(3) . .
N3 C2 H2A 118.2 . .
C3 C2 H2A 118.2 . .
C2 C3 C4 115.2(3) . .
C2 C3 C5 123.1(3) . .
C4 C3 C5 121.6(3) . .
N1 C4 C3 123.2(3) . .
N1 C4 H4 118.4 . .
C3 C4 H4 118.4 . .
C6 C5 C10 113.9(3) . .
C6 C5 C3 124.2(3) . .
C10 C5 C3 121.8(3) . .
F1 C6 C5 118.8(3) . .
F1 C6 C7 117.3(3) . .
C5 C6 C7 123.8(3) . .
F2 C7 C6 117.4(3) . .
F2 C7 C8 120.0(3) . .
C6 C7 C8 122.4(3) . .
N4 C8 C7 124.3(3) . .
N4 C8 C9 121.9(3) . .
C7 C8 C9 113.8(3) . .
F3 C9 C10 117.1(3) . .
F3 C9 C8 119.8(3) . .
C10 C9 C8 123.1(3) . .
F4 C10 C9 117.8(3) . .
F4 C10 C5 119.3(3) . .
C9 C10 C5 122.8(3) . .
N4 C11 H11A 109.5 . .
N4 C11 H11B 109.5 . .
H11A C11 H11B 109.5 . .
N4 C11 H11C 109.5 . .
H11A C11 H11C 109.5 . .
H11B C11 H11C 109.5 . .
N4 C12 H12A 109.5 . .
N4 C12 H12B 109.5 . .
H12A C12 H12B 109.5 . .
N4 C12 H12C 109.5 . .
H12A C12 H12C 109.5 . .
H12B C12 H12C 109.5 . .

loop_
_geom_bond_atom_site_label_1
_geom_bond_atom_site_label_2
_geom_bond_distance
_geom_bond_site_symmetry_2
Ag1 N1 2.204(2) .
Ag1 N3 2.206(2) 6_566
Ag1 O1 2.512(3) .
Ag1 O1 2.516(3) 5_566
F1 C6 1.360(3) .
F2 C7 1.351(4) .
F3 C9 1.355(4) .
F4 C10 1.353(3) .
O1 N5 1.225(3) .
O1 Ag1 2.516(3) 5_566
O2 N5 1.255(4) .
O3 N5 1.206(4) .
N1 C4 1.336(4) .
N1 C1 1.352(4) .
N2 C1 1.336(4) .
N2 H2N1 0.85(3) .
N2 H2N2 0.82(4) .
N3 C2 1.337(4) .
N3 C1 1.363(4) .
N3 Ag1 2.206(2) 6_565
N4 C8 1.375(4) .
N4 C11 1.447(4) .
N4 C12 1.453(4) .
C2 C3 1.384(4) .
C2 H2A 0.9400 .
C3 C4 1.388(4) .
C3 C5 1.476(4) .
C4 H4 0.9400 .
C5 C6 1.378(4) .
C5 C10 1.394(4) .
C6 C7 1.378(5) .
C7 C8 1.394(4) .
C8 C9 1.399(4) .
C9 C10 1.372(4) .
C11 H11A 0.9700 .
C11 H11B 0.9700 .
C11 H11C 0.9700 .
C12 H12A 0.9700 .
C12 H12B 0.9700 .
C12 H12C 0.9700 .
